data_2206463
loop_
_publ_author_name
'Yliana L\'opez'
'Rosa Santillan'
'M. Eugenia Ochoa'
'Norberto Farf\'an'
'Efr\'en V. Garc\'ia-B\'aez'
'Itzia I. Padilla-Mart\'inez'

_publ_section_title
;
 1,1',3,3'-Tetrabenzyl-2,2'-biimidazolidine
;
_journal_coeditor_code IS6094
_journal_issue 8
_journal_name_full 'Acta Crystallographica Section E'
_journal_page_first o2464
_journal_page_last o2466
_journal_paper_doi 10.1107/S1600536805021136
_journal_volume 61
_journal_year 2005
_chemical_formula_iupac 'C34 H38 N4'
_chemical_formula_moiety 'C34 H38 N4'
_chemical_formula_sum 'C34 H38 N4'
_chemical_formula_weight 502.68
_chemical_name_systematic
;
1,1',3,3'-Tetrabenzyl-2,2'-biimidazolidine
;
_space_group_IT_number 14
_symmetry_cell_setting monoclinic
_symmetry_space_group_name_Hall '-P 2ybc'
_symmetry_space_group_name_H-M 'P 1 21/c 1'
_atom_sites_solution_hydrogens geom
_atom_sites_solution_primary direct
_atom_sites_solution_secondary difmap
_audit_creation_method SHELXL-97
_cell_angle_alpha 90
_cell_angle_beta 93.4210(10)
_cell_angle_gamma 90
_cell_formula_units_Z 2
_cell_length_a 5.83840(10)
_cell_length_b 9.6253(2)
_cell_length_c 25.7216(4)
_cell_measurement_reflns_used 600
_cell_measurement_temperature 293(2)
_cell_measurement_theta_max 25
_cell_measurement_theta_min 20
_cell_volume 1442.88(4)
_computing_cell_refinement 'SCALEPACK (Otwinowski & Minor, 1997)'
_computing_data_collection 'COLLECT (Nonius, 2000)'
_computing_data_reduction 'SCALEPACK and DENZO (Otwinowski & Minor, 1997)'
_computing_molecular_graphics 'DIAMOND (Brandenburg, 1999)'
_computing_publication_material 'WinGX (Farrugia, 1999)'
_computing_structure_refinement 'SHELXL97 (Sheldrick 1997)'
_computing_structure_solution 'SHELXS97 (Sheldrick 1997)'
_diffrn_ambient_temperature 273(2)
_diffrn_detector_area_resol_mean 9
_diffrn_measured_fraction_theta_full 0.962
_diffrn_measured_fraction_theta_max 0.962
_diffrn_measurement_device_type 'Nonius KappaCCD'
_diffrn_measurement_method '\f and \w'
_diffrn_radiation_monochromator graphite
_diffrn_radiation_source 'fine-focus sealed tube'
_diffrn_radiation_type MoK\a
_diffrn_radiation_wavelength 0.71073
_diffrn_reflns_av_R_equivalents 0.0171
_diffrn_reflns_av_sigmaI/netI 0.0335
_diffrn_reflns_limit_h_max 7
_diffrn_reflns_limit_h_min -7
_diffrn_reflns_limit_k_max 8
_diffrn_reflns_limit_k_min -12
_diffrn_reflns_limit_l_max 33
_diffrn_reflns_limit_l_min -33
_diffrn_reflns_number 4969
_diffrn_reflns_theta_full 27.47
_diffrn_reflns_theta_max 27.47
_diffrn_reflns_theta_min 4.23
_diffrn_standards_decay_% 5
_diffrn_standards_number 0
_exptl_absorpt_coefficient_mu 0.068
_exptl_absorpt_correction_type none
_exptl_absorpt_process_details none
_exptl_crystal_colour colorless
_exptl_crystal_density_diffrn 1.157
_exptl_crystal_density_method 'not measured'
_exptl_crystal_description block
_exptl_crystal_F_000 540
_exptl_crystal_size_max 0.15
_exptl_crystal_size_mid 0.1
_exptl_crystal_size_min 0.09
_refine_diff_density_max 0.138
_refine_diff_density_min -0.125
_refine_ls_extinction_method none
_refine_ls_goodness_of_fit_ref 1.029
_refine_ls_hydrogen_treatment constr
_refine_ls_matrix_type full
_refine_ls_number_parameters 172
_refine_ls_number_reflns 3185
_refine_ls_number_restraints 0
_refine_ls_restrained_S_all 1.029
_refine_ls_R_factor_all 0.0740
_refine_ls_R_factor_gt 0.0482
_refine_ls_shift/su_max 0.001
_refine_ls_shift/su_mean 0.000
_refine_ls_structure_factor_coef Fsqd
_refine_ls_weighting_details 'calc w = 1/[\s^2^(Fo^2^)+(0.0668P)^2^+0.1647P] where P = (Fo^2^+2Fc^2^)/3'
_refine_ls_weighting_scheme calc
_refine_ls_wR_factor_gt 0.1246
_refine_ls_wR_factor_ref 0.1396
_reflns_number_gt 2262
_reflns_number_total 3185
_reflns_threshold_expression I>2\s(I)
_cod_data_source_file is6094.cif
_cod_data_source_block I
_cod_original_sg_symbol_H-M 'P 21/c'
_cod_database_code 2206463
_cod_database_fobs_code 2206463

loop_
_symmetry_equiv_pos_as_xyz
x,y,z
-x,1/2+y,1/2-z
-x,-y,-z
x,1/2-y,1/2+z

loop_
_atom_site_aniso_label
_atom_site_aniso_U_11
_atom_site_aniso_U_22
_atom_site_aniso_U_33
_atom_site_aniso_U_12
_atom_site_aniso_U_13
_atom_site_aniso_U_23
N1 0.0627(7) 0.0519(6) 0.0551(6) 0.0071(5) 0.0086(5) 0.0047(5)
N2 0.0633(7) 0.0433(6) 0.0614(6) 0.0053(5) 0.0033(5) 0.0016(4)
C1 0.0992(12) 0.0601(9) 0.0592(8) 0.0264(8) 0.0110(8) 0.0089(7)
C2 0.1163(13) 0.0462(8) 0.0625(8) 0.0101(8) 0.0080(8) 0.0036(6)
C3 0.0552(7) 0.0480(7) 0.0607(7) 0.0096(5) 0.0097(5) 0.0031(5)
C4 0.0560(8) 0.0567(8) 0.0860(10) 0.0010(6) 0.0052(7) -0.0006(7)
C5 0.0584(8) 0.0538(8) 0.0678(8) -0.0040(6) -0.0007(6) 0.0066(6)
C6 0.0707(9) 0.0895(11) 0.0692(9) -0.0246(8) 0.0084(7) -0.0021(8)
C7 0.0856(12) 0.0915(12) 0.0722(9) -0.0380(9) -0.0012(8) -0.0010(9)
C8 0.0903(11) 0.0638(9) 0.0625(8) -0.0098(8) -0.0119(8) 0.0036(7)
C9 0.0763(10) 0.0680(9) 0.0789(9) 0.0006(8) 0.0101(8) -0.0020(8)
C10 0.0632(9) 0.0599(9) 0.0941(11) -0.0099(7) 0.0125(8) -0.0017(7)
C11 0.0654(9) 0.0734(9) 0.0614(8) 0.0049(7) 0.0098(7) -0.0069(7)
C12 0.0700(9) 0.0656(8) 0.0541(7) 0.0003(7) 0.0102(6) -0.0130(6)
C13 0.0947(12) 0.0903(11) 0.0577(8) -0.0233(9) 0.0140(8) -0.0130(8)
C14 0.1421(18) 0.0925(13) 0.0549(9) -0.0161(12) 0.0165(10) -0.0016(9)
C15 0.1221(16) 0.1011(14) 0.0574(9) 0.0053(12) -0.0078(9) -0.0134(9)
C16 0.0903(12) 0.1072(14) 0.0737(10) -0.0071(10) -0.0080(9) -0.0189(10)
C17 0.0827(11) 0.0830(11) 0.0704(9) -0.0127(9) 0.0040(8) -0.0059(8)

loop_
_atom_site_label
_atom_site_fract_x
_atom_site_fract_y
_atom_site_fract_z
_atom_site_U_iso_or_equiv
_atom_site_thermal_displace_type
_atom_site_occupancy
_atom_site_type_symbol
N1 1.04063(19) 0.40326(11) 0.06374(4) 0.0564(4) Uani 1.000 N
N2 0.88401(19) 0.32282(10) -0.01848(4) 0.0560(4) Uani 1.000 N
C1 1.0966(3) 0.25582(15) 0.05534(5) 0.0726(6) Uani 1.000 C
C2 0.9154(3) 0.20451(15) 0.01646(6) 0.0749(6) Uani 1.000 C
C3 0.9255(2) 0.44887(13) 0.01398(5) 0.0544(4) Uani 1.000 C
C4 0.6618(2) 0.32237(15) -0.04776(6) 0.0662(5) Uani 1.000 C
C5 0.6365(2) 0.20049(14) -0.08443(5) 0.0602(5) Uani 1.000 C
C6 0.4453(3) 0.11588(18) -0.08482(6) 0.0763(6) Uani 1.000 C
C7 0.4219(3) 0.0047(2) -0.11832(6) 0.0833(6) Uani 1.000 C
C8 0.5887(3) -0.02533(16) -0.15198(6) 0.0729(5) Uani 1.000 C
C9 0.7787(3) 0.05820(16) -0.15233(6) 0.0742(5) Uani 1.000 C
C10 0.8016(3) 0.17010(16) -0.11901(7) 0.0721(6) Uani 1.000 C
C11 0.8997(3) 0.42454(17) 0.10822(5) 0.0665(5) Uani 1.000 C
C12 1.0251(3) 0.38645(15) 0.15938(5) 0.0630(5) Uani 1.000 C
C13 0.9354(3) 0.29056(19) 0.19243(6) 0.0805(6) Uani 1.000 C
C14 1.0523(4) 0.2546(2) 0.23927(6) 0.0961(8) Uani 1.000 C
C15 1.2567(4) 0.3158(2) 0.25372(7) 0.0941(8) Uani 1.000 C
C16 1.3470(3) 0.4111(2) 0.22160(7) 0.0909(7) Uani 1.000 C
C17 1.2336(3) 0.44596(19) 0.17477(6) 0.0787(6) Uani 1.000 C
H1A 1.24763 0.24666 0.04191 0.0871 Uiso 1.000 H
H1B 1.09343 0.20399 0.08763 0.0871 Uiso 1.000 H
H2A 0.77479 0.18235 0.03296 0.0898 Uiso 1.000 H
H2B 0.96681 0.12316 -0.00181 0.0898 Uiso 1.000 H
H3A 0.77860 0.49270 0.02062 0.0653 Uiso 1.000 H
H4A 0.54068 0.31920 -0.02357 0.0794 Uiso 1.000 H
H4B 0.64474 0.40789 -0.06756 0.0794 Uiso 1.000 H
H6 0.33093 0.13429 -0.06212 0.0915 Uiso 1.000 H
H7 0.29150 -0.05069 -0.11817 0.1000 Uiso 1.000 H
H8 0.57313 -0.10134 -0.17423 0.0874 Uiso 1.000 H
H9 0.89248 0.03932 -0.17513 0.0890 Uiso 1.000 H
H10 0.93085 0.22632 -0.11982 0.0865 Uiso 1.000 H
H11A 0.85367 0.52127 0.10934 0.0798 Uiso 1.000 H
H11B 0.76183 0.36862 0.10358 0.0798 Uiso 1.000 H
H13 0.79470 0.24927 0.18330 0.0966 Uiso 1.000 H
H14 0.99062 0.18853 0.26079 0.1153 Uiso 1.000 H
H15 1.33380 0.29273 0.28521 0.1128 Uiso 1.000 H
H16 1.48642 0.45318 0.23131 0.1091 Uiso 1.000 H
H17 1.29869 0.51063 0.15320 0.0945 Uiso 1.000 H

loop_
_atom_type_symbol
_atom_type_description
_atom_type_scat_dispersion_real
_atom_type_scat_dispersion_imag
_atom_type_scat_source
C C 0.0033 0.0016 'International Tables Vol C Tables 4.2.6.8 and 6.1.1.4'
H H 0.0000 0.0000 'International Tables Vol C Tables 4.2.6.8 and 6.1.1.4'
N N 0.0061 0.0033 'International Tables Vol C Tables 4.2.6.8 and 6.1.1.4'

loop_
_geom_angle_atom_site_label_1
_geom_angle_atom_site_label_2
_geom_angle_atom_site_label_3
_geom_angle_site_symmetry_1
_geom_angle_site_symmetry_3
_geom_angle
_geom_angle_publ_flag
C1 N1 C3 . . 104.62(10) yes
C1 N1 C11 . . 112.90(11) yes
C3 N1 C11 . . 112.84(11) yes
C2 N2 C3 . . 106.37(10) yes
C2 N2 C4 . . 113.03(11) yes
C3 N2 C4 . . 113.73(10) yes
N1 C1 C2 . . 105.16(12) yes
N2 C2 C1 . . 102.27(11) yes
N1 C3 N2 . . 107.16(10) yes
N1 C3 C3 . 3_765 111.00(10) yes
N2 C3 C3 . 3_765 109.96(10) yes
N2 C4 C5 . . 112.08(10) yes
C4 C5 C6 . . 120.83(12) no
C4 C5 C10 . . 121.45(12) no
C6 C5 C10 . . 117.72(13) no
C5 C6 C7 . . 120.88(15) no
C6 C7 C8 . . 120.76(16) no
C7 C8 C9 . . 119.07(15) no
C8 C9 C10 . . 120.20(16) no
C5 C10 C9 . . 121.36(15) no
N1 C11 C12 . . 112.39(13) yes
C11 C12 C13 . . 121.11(15) no
C11 C12 C17 . . 121.42(14) no
C13 C12 C17 . . 117.47(14) no
C12 C13 C14 . . 121.01(17) no
C13 C14 C15 . . 120.31(17) no
C14 C15 C16 . . 119.36(17) no
C15 C16 C17 . . 120.67(17) no
C12 C17 C16 . . 121.17(16) no
N1 C1 H1A . . 110.71 no
N1 C1 H1B . . 110.71 no
C2 C1 H1A . . 110.71 no
C2 C1 H1B . . 110.72 no
H1A C1 H1B . . 108.81 no
N2 C2 H2A . . 111.31 no
N2 C2 H2B . . 111.32 no
C1 C2 H2A . . 111.31 no
C1 C2 H2B . . 111.32 no
H2A C2 H2B . . 109.20 no
N1 C3 H3A . . 109.56 no
N2 C3 H3A . . 109.56 no
C3 C3 H3A 3_765 . 109.56 no
N2 C4 H4A . . 109.18 no
N2 C4 H4B . . 109.17 no
C5 C4 H4A . . 109.21 no
C5 C4 H4B . . 109.20 no
H4A C4 H4B . . 107.91 no
C5 C6 H6 . . 119.56 no
C7 C6 H6 . . 119.56 no
C6 C7 H7 . . 119.62 no
C8 C7 H7 . . 119.61 no
C7 C8 H8 . . 120.47 no
C9 C8 H8 . . 120.46 no
C8 C9 H9 . . 119.90 no
C10 C9 H9 . . 119.90 no
C5 C10 H10 . . 119.32 no
C9 C10 H10 . . 119.32 no
N1 C11 H11A . . 109.11 no
N1 C11 H11B . . 109.12 no
C12 C11 H11A . . 109.11 no
C12 C11 H11B . . 109.13 no
H11A C11 H11B . . 107.88 no
C12 C13 H13 . . 119.51 no
C14 C13 H13 . . 119.49 no
C13 C14 H14 . . 119.86 no
C15 C14 H14 . . 119.83 no
C14 C15 H15 . . 120.33 no
C16 C15 H15 . . 120.31 no
C15 C16 H16 . . 119.66 no
C17 C16 H16 . . 119.66 no
C12 C17 H17 . . 119.40 no
C16 C17 H17 . . 119.43 no

loop_
_geom_bond_atom_site_label_1
_geom_bond_atom_site_label_2
_geom_bond_site_symmetry_2
_geom_bond_distance
_geom_bond_publ_flag
N1 C1 . 1.4751(18) yes
N1 C3 . 1.4765(16) yes
N1 C11 . 1.4630(18) yes
N2 C2 . 1.4555(18) yes
N2 C3 . 1.4845(16) yes
N2 C4 . 1.4607(17) yes
C1 C2 . 1.496(2) no
C3 C3 3_765 1.5223(17) no
C4 C5 . 1.507(2) no
C5 C6 . 1.381(2) no
C5 C10 . 1.381(2) no
C6 C7 . 1.376(2) no
C7 C8 . 1.372(2) no
C8 C9 . 1.370(2) no
C9 C10 . 1.378(2) no
C11 C12 . 1.512(2) no
C12 C13 . 1.379(2) no
C12 C17 . 1.382(2) no
C13 C14 . 1.392(2) no
C14 C15 . 1.362(3) no
C15 C16 . 1.362(3) no
C16 C17 . 1.381(2) no
C1 H1A . 0.9700 no
C1 H1B . 0.9700 no
C2 H2A . 0.9701 no
C2 H2B . 0.9700 no
C3 H3A . 0.9799 no
C4 H4A . 0.9699 no
C4 H4B . 0.9700 no
C6 H6 . 0.9299 no
C7 H7 . 0.9296 no
C8 H8 . 0.9300 no
C9 H9 . 0.9299 no
C10 H10 . 0.9298 no
C11 H11A . 0.9700 no
C11 H11B . 0.9698 no
C13 H13 . 0.9300 no
C14 H14 . 0.9297 no
C15 H15 . 0.9298 no
C16 H16 . 0.9299 no
C17 H17 . 0.9300 no

loop_
_geom_contact_atom_site_label_1
_geom_contact_atom_site_label_2
_geom_contact_distance
_geom_contact_site_symmetry_2
_geom_contact_publ_flag
N1 N2 2.9260(14) 3_765 no
N1 C4 3.2011(17) 3_765 no
N2 N1 2.9260(14) 3_765 no
N1 H17 2.8669 . no
N1 H4B 2.5820 3_765 no
N2 H10 2.7959 . no
C2 C10 3.524(2) . no
C4 N1 3.2011(17) 3_765 no
C10 C2 3.524(2) . no
C2 H11B 2.9258 . no
C5 H2A 3.0836 . no
C5 H2B 2.8810 . no
C8 H15 3.0904 4_454 no
C8 H1B 2.9622 3_755 no
C9 H1B 3.0899 3_755 no
C11 H2A 3.0895 . no
C12 H1B 2.5956 . no
C13 H1B 3.0181 . no
H1A H4A 2.5682 1_655 no
H1B C12 2.5956 . no
H1B C13 3.0181 . no
H1B H11B 2.5539 . no
H1B C8 2.9622 3_755 no
H1B C9 3.0899 3_755 no
H2A C5 3.0836 . no
H2A C11 3.0895 . no
H2A H4A 2.3410 . no
H2A H11B 2.5566 . no
H2A H7 2.5808 3_655 no
H2B C5 2.8810 . no
H2B H2B 2.4033 3_755 no
H3A H4A 2.4129 . no
H3A H4B 2.4920 . no
H3A H11A 2.3143 . no
H3A H11B 2.4524 . no
H4A H1A 2.5682 1_455 no
H4A H2A 2.3410 . no
H4A H3A 2.4129 . no
H4A H6 2.3464 . no
H4B H3A 2.4920 . no
H4B N1 2.5820 3_765 no
H4B H17 2.3798 3_765 no
H6 H4A 2.3464 . no
H7 H2A 2.5808 3_655 no
H7 H13 2.5715 3_655 no
H8 H13 2.5756 3_655 no
H10 N2 2.7959 . no
H11A H3A 2.3143 . no
H11B C2 2.9258 . no
H11B H1B 2.5539 . no
H11B H2A 2.5566 . no
H11B H3A 2.4524 . no
H11B H13 2.3482 . no
H13 H11B 2.3482 . no
H13 H7 2.5715 3_655 no
H13 H8 2.5756 3_655 no
H15 C8 3.0904 4_655 no
H17 N1 2.8669 . no
H17 H4B 2.3798 3_765 no

loop_
_geom_hbond_atom_site_label_D
_geom_hbond_atom_site_label_H
_geom_hbond_atom_site_label_A
_geom_hbond_site_symmetry_A
_geom_hbond_distance_DH
_geom_hbond_distance_HA
_geom_hbond_distance_DA
_geom_hbond_angle_DHA
_geom_hbond_publ_flag
C4 H4B N1 3_765 0.97 2.58 3.2011(17) 122 yes
C8 H8 Cg1 3_755 0.93 3.07 3.8140(18) 139 yes
C15 H15 Cg2 4_655 0.93 3.10 3.894(2) 144 yes

loop_
_geom_torsion_atom_site_label_1
_geom_torsion_atom_site_label_2
_geom_torsion_atom_site_label_3
_geom_torsion_atom_site_label_4
_geom_torsion_site_symmetry_3
_geom_torsion_site_symmetry_4
_geom_torsion
_geom_torsion_publ_flag
C3 N1 C1 C2 . . -29.26(14) no
C11 N1 C1 C2 . . 93.80(13) no
C1 N1 C3 N2 . . 9.03(13) no
C11 N1 C3 N2 . . -114.08(12) no
C1 N1 C3 C3 . 3_765 -111.06(12) no
C11 N1 C3 C3 . 3_765 125.84(12) no
C3 N1 C11 C12 . . -176.18(11) no
C1 N1 C11 C12 . . 65.45(16) no
C4 N2 C2 C1 . . -157.97(12) no
C3 N2 C2 C1 . . -32.47(14) no
C4 N2 C3 N1 . . 140.17(10) no
C2 N2 C4 C5 . . -64.61(15) no
C2 N2 C3 N1 . . 15.09(13) no
C2 N2 C3 C3 . 3_765 135.84(11) no
C4 N2 C3 C3 . 3_765 -99.09(12) no
C3 N2 C4 C5 . . 173.95(10) no
N1 C1 C2 N2 . . 38.44(14) no
N2 C3 C3 N1 3_765 3_765 61.59(13) no
N2 C3 C3 N2 3_765 3_765 -179.98(13) no
N1 C3 C3 N2 3_765 3_765 -61.59(13) no
N1 C3 C3 N1 3_765 3_765 179.98(12) no
N2 C4 C5 C6 . . 129.43(14) no
N2 C4 C5 C10 . . -51.15(18) no
C4 C5 C6 C7 . . 179.92(15) no
C6 C5 C10 C9 . . -0.9(2) no
C10 C5 C6 C7 . . 0.5(2) no
C4 C5 C10 C9 . . 179.67(14) no
C5 C6 C7 C8 . . 0.4(3) no
C6 C7 C8 C9 . . -0.8(3) no
C7 C8 C9 C10 . . 0.4(2) no
C8 C9 C10 C5 . . 0.4(2) no
N1 C11 C12 C13 . . -124.08(16) no
N1 C11 C12 C17 . . 55.81(19) no
C17 C12 C13 C14 . . -0.6(3) no
C11 C12 C13 C14 . . 179.34(16) no
C11 C12 C17 C16 . . 179.80(16) no
C13 C12 C17 C16 . . -0.3(3) no
C12 C13 C14 C15 . . 1.2(3) no
C13 C14 C15 C16 . . -0.9(3) no
C14 C15 C16 C17 . . 0.0(3) no
C15 C16 C17 C12 . . 0.6(3) no
